data_7211866
loop_
_publ_author_name
'Yang, Guo-Ping'
'Wang, Yao-Yu'
'Zhang, Wei-Hong'
'Fu, Ai-Yun'
'Liu, Rui-Ting'
'Lermontova, Elmira Kh.'
'Shi, Qi-Zhen'

_publ_section_title
;
 A series of Zn(ii) coordination complexes derived from isomeric
 phenylenediacetic acid and dipyridyl ligands: syntheses, crystal
 structures, and characterizations
;
_journal_issue 5
_journal_name_full CrystEngComm
_journal_page_first 1509
_journal_paper_doi 10.1039/b915889h
_journal_volume 12
_journal_year 2010
_chemical_formula_moiety 'C21 H20 N2 O5 Zn'
_chemical_formula_sum 'C21 H20 N2 O5 Zn'
_chemical_formula_weight 445.76
_chemical_name_systematic
;
?
;
_space_group_IT_number 2
_symmetry_cell_setting triclinic
_symmetry_space_group_name_Hall '-P 1'
_symmetry_space_group_name_H-M 'P -1'
_atom_sites_solution_hydrogens geom
_atom_sites_solution_primary direct
_atom_sites_solution_secondary difmap
_audit_creation_method SHELXL-97
_cell_angle_alpha 115.892(4)
_cell_angle_beta 105.631(5)
_cell_angle_gamma 95.654(5)
_cell_formula_units_Z 2
_cell_length_a 9.562(4)
_cell_length_b 10.592(2)
_cell_length_c 10.940(2)
_cell_measurement_reflns_used 521
_cell_measurement_temperature 273(2)
_cell_measurement_theta_max 18.826
_cell_measurement_theta_min 2.208
_cell_volume 929.6(5)
_computing_cell_refinement 'Bruker SMART'
_computing_data_collection 'Bruker SMART'
_computing_data_reduction 'Brucker SAINT'
_computing_molecular_graphics 'Bruker SHELXTL'
_computing_publication_material 'Brucker SHELXTL'
_computing_structure_refinement 'SHELXL-97 (Sheldrick, 1997)'
_computing_structure_solution 'SHELXS-97 (Sheldrick, 1990)'
_diffrn_ambient_temperature 273(2)
_diffrn_measured_fraction_theta_full 0.959
_diffrn_measured_fraction_theta_max 0.959
_diffrn_radiation_monochromator graphite
_diffrn_radiation_source 'fine-focus sealed tube'
_diffrn_radiation_type MoK\a
_diffrn_radiation_wavelength 0.71073
_diffrn_reflns_av_R_equivalents 0.0438
_diffrn_reflns_av_sigmaI/netI 0.1365
_diffrn_reflns_limit_h_max 11
_diffrn_reflns_limit_h_min -10
_diffrn_reflns_limit_k_max 12
_diffrn_reflns_limit_k_min -11
_diffrn_reflns_limit_l_max 9
_diffrn_reflns_limit_l_min -12
_diffrn_reflns_number 4608
_diffrn_reflns_theta_full 25.10
_diffrn_reflns_theta_max 25.10
_diffrn_reflns_theta_min 2.21
_diffrn_standards_decay_% 0
_exptl_absorpt_coefficient_mu 1.359
_exptl_absorpt_correction_T_max 0.8221
_exptl_absorpt_correction_T_min 0.6125
_exptl_absorpt_correction_type multi-scan
_exptl_absorpt_process_details sadabs
_exptl_crystal_colour colorless
_exptl_crystal_density_diffrn 1.593
_exptl_crystal_density_method 'not measured'
_exptl_crystal_description block
_exptl_crystal_F_000 460
_exptl_crystal_size_max 0.40
_exptl_crystal_size_mid 0.20
_exptl_crystal_size_min 0.15
_refine_diff_density_max 1.178
_refine_diff_density_min -0.413
_refine_diff_density_rms 0.118
_refine_ls_extinction_coef 0.013(2)
_refine_ls_extinction_expression Fc^*^=kFc[1+0.001xFc^2^\l^3^/sin(2\q)]^-1/4^
_refine_ls_extinction_method SHELXL
_refine_ls_goodness_of_fit_ref 1.064
_refine_ls_hydrogen_treatment constr
_refine_ls_matrix_type full
_refine_ls_number_parameters 265
_refine_ls_number_reflns 3177
_refine_ls_number_restraints 0
_refine_ls_restrained_S_all 1.064
_refine_ls_R_factor_all 0.1103
_refine_ls_R_factor_gt 0.0673
_refine_ls_shift/su_max 0.000
_refine_ls_shift/su_mean 0.000
_refine_ls_structure_factor_coef Fsqd
_refine_ls_weighting_details 'calc w=1/[\s^2^(Fo^2^)+(0.0608P)^2^+0.2000P] where P=(Fo^2^+2Fc^2^)/3'
_refine_ls_weighting_scheme calc
_refine_ls_wR_factor_gt 0.1481
_refine_ls_wR_factor_ref 0.1567
_reflns_number_gt 1785
_reflns_number_total 3177
_reflns_threshold_expression >2sigma(I)
_cod_data_source_file b915889h.txt
_cod_data_source_block 3
_cod_depositor_comments
;
The following automatic conversions were performed:

'_symmetry_cell_setting' value 'Triclinic' changed to 'triclinic'
according to /home/saulius/struct/CIF-dictionaries/cif_core.dic
dictionary named 'cif_core.dic' version 2.4.2 from 2011-04-26.

Automatic conversion script
Id: cif_fix_values 1891 2012-01-12 08:04:46Z andrius 
;
_cod_original_sg_symbol_H-M P-1
_cod_database_code 7211866

loop_
_symmetry_equiv_pos_as_xyz
'x, y, z'
'-x, -y, -z'

loop_
_atom_site_label
_atom_site_type_symbol
_atom_site_fract_x
_atom_site_fract_y
_atom_site_fract_z
_atom_site_U_iso_or_equiv
_atom_site_adp_type
_atom_site_occupancy
_atom_site_symmetry_multiplicity
_atom_site_calc_flag
_atom_site_refinement_flags
O4 O 0.8555(5) 0.9586(5) 0.2490(5) 0.0497(14) Uani 1 1 d .
O3 O 0.6921(5) 0.8329(5) 0.2876(5) 0.0485(14) Uani 1 1 d .
N2 N 0.6140(6) 0.7596(5) 0.9698(5) 0.0294(13) Uani 1 1 d .
C18 C 0.7120(8) 0.7643(7) 0.9038(7) 0.0366(18) Uani 1 1 d .
H18 H 0.7778 0.8527 0.9379 0.044 Uiso 1 1 calc R
C17 C 0.7200(7) 0.6446(7) 0.7881(7) 0.0356(18) Uani 1 1 d .
H17 H 0.7887 0.6531 0.7444 0.043 Uiso 1 1 calc R
C19 C 0.5257(7) 0.6305(7) 0.9204(7) 0.0351(18) Uani 1 1 d .
H19 H 0.4582 0.6252 0.9663 0.042 Uiso 1 1 calc R
C20 C 0.5257(7) 0.5041(7) 0.8068(7) 0.0350(17) Uani 1 1 d .
H20 H 0.4612 0.4167 0.7779 0.042 Uiso 1 1 calc R
C16 C 0.6244(7) 0.5106(7) 0.7367(6) 0.0306(17) Uani 1 1 d .
Zn1 Zn 0.62275(9) -0.04474(8) 0.16027(8) 0.0334(3) Uani 1 1 d .
O1 O 0.6725(6) 0.0860(5) 0.0785(5) 0.0562(15) Uani 1 1 d .
O2 O 0.5966(5) 0.1055(5) -0.1227(5) 0.0371(12) Uani 1 1 d .
N1 N 0.6358(6) 0.1434(6) 0.3579(5) 0.0321(14) Uani 1 1 d .
C14 C 0.6151(7) 0.2444(7) 0.5956(7) 0.0394(18) Uani 1 1 d .
H14 H 0.6024 0.2285 0.6695 0.047 Uiso 1 1 calc R
C15 C 0.6191(7) 0.1302(7) 0.4705(7) 0.0383(18) Uani 1 1 d .
H15 H 0.6097 0.0391 0.4642 0.046 Uiso 1 1 calc R
C12 C 0.6503(8) 0.3954(7) 0.4932(7) 0.0416(19) Uani 1 1 d .
H12 H 0.6636 0.4855 0.4974 0.050 Uiso 1 1 calc R
C1 C 0.6958(8) 0.1189(6) -0.0117(8) 0.0342(17) Uani 1 1 d .
C8 C 0.8583(8) 0.4384(7) 0.0433(7) 0.0406(19) Uani 1 1 d .
H8 H 0.8285 0.3954 -0.0571 0.049 Uiso 1 1 calc R
C13 C 0.6300(7) 0.3822(7) 0.6098(7) 0.0327(17) Uani 1 1 d .
C9 C 0.9485(8) 0.8167(7) 0.3605(7) 0.0423(19) Uani 1 1 d .
H9A H 1.0436 0.8625 0.3643 0.051 Uiso 1 1 calc R
H9B H 0.9550 0.8432 0.4591 0.051 Uiso 1 1 calc R
C7 C 0.8775(8) 0.5846(7) 0.1224(7) 0.0421(19) Uani 1 1 d .
H7 H 0.8616 0.6389 0.0746 0.051 Uiso 1 1 calc R
C3 C 0.8819(7) 0.3536(7) 0.1088(7) 0.0329(17) Uani 1 1 d .
C2 C 0.8586(7) 0.1929(7) 0.0209(8) 0.0420(19) Uani 1 1 d .
H2A H 0.9282 0.1588 0.0746 0.050 Uiso 1 1 calc R
H2B H 0.8761 0.1696 -0.0689 0.050 Uiso 1 1 calc R
C5 C 0.9442(8) 0.5694(8) 0.3394(7) 0.046(2) Uani 1 1 d .
H5 H 0.9736 0.6117 0.4398 0.056 Uiso 1 1 calc R
C4 C 0.9247(8) 0.4207(8) 0.2576(8) 0.0440(19) Uani 1 1 d .
H4 H 0.9410 0.3655 0.3045 0.053 Uiso 1 1 calc R
C6 C 0.9208(7) 0.6550(7) 0.2745(7) 0.0363(18) Uani 1 1 d .
C11 C 0.6506(8) 0.2754(7) 0.3727(7) 0.0423(19) Uani 1 1 d .
H11 H 0.6619 0.2879 0.2966 0.051 Uiso 1 1 calc R
C21 C 0.2370(10) 0.1330(10) 0.3616(10) 0.073(3) Uani 1 1 d .
H21A H 0.3170 0.1839 0.3503 0.109 Uiso 1 1 calc R
H21B H 0.2380 0.0326 0.3233 0.109 Uiso 1 1 calc R
H21C H 0.2501 0.1739 0.4627 0.109 Uiso 1 1 calc R
O5 O 0.1031(6) 0.1449(8) 0.2887(9) 0.099(3) Uani 1 1 d .
H5A H 0.0349 0.1037 0.3007 0.149 Uiso 1 1 calc R
C10 C 0.8261(8) 0.8715(7) 0.2956(7) 0.0373(18) Uani 1 1 d .

loop_
_atom_site_aniso_label
_atom_site_aniso_U_11
_atom_site_aniso_U_22
_atom_site_aniso_U_33
_atom_site_aniso_U_23
_atom_site_aniso_U_13
_atom_site_aniso_U_12
O4 0.050(3) 0.030(3) 0.056(3) 0.016(3) 0.011(3) 0.004(2)
O3 0.040(3) 0.045(3) 0.049(3) 0.014(3) 0.016(3) 0.007(3)
N2 0.031(3) 0.026(3) 0.029(3) 0.011(3) 0.011(3) 0.004(3)
C18 0.043(4) 0.026(4) 0.029(4) 0.007(3) 0.010(3) -0.003(3)
C17 0.027(4) 0.040(4) 0.035(4) 0.016(4) 0.010(3) 0.003(3)
C19 0.042(4) 0.029(4) 0.031(4) 0.008(3) 0.020(3) 0.005(3)
C20 0.036(4) 0.028(4) 0.034(4) 0.010(3) 0.013(3) 0.005(3)
C16 0.044(4) 0.023(4) 0.022(4) 0.009(3) 0.011(3) 0.009(3)
Zn1 0.0360(5) 0.0283(5) 0.0287(5) 0.0090(4) 0.0096(3) 0.0056(3)
O1 0.097(4) 0.035(3) 0.043(3) 0.021(3) 0.032(3) 0.013(3)
O2 0.029(3) 0.055(3) 0.029(3) 0.023(2) 0.009(2) 0.010(2)
N1 0.036(3) 0.029(3) 0.024(3) 0.008(3) 0.009(3) 0.004(3)
C14 0.046(5) 0.034(4) 0.034(4) 0.013(4) 0.016(3) 0.008(3)
C15 0.046(4) 0.025(4) 0.038(4) 0.008(3) 0.021(3) 0.003(3)
C12 0.057(5) 0.025(4) 0.038(4) 0.010(3) 0.019(4) 0.012(3)
C1 0.044(4) 0.014(3) 0.041(4) 0.004(3) 0.023(4) 0.011(3)
C8 0.051(5) 0.037(4) 0.030(4) 0.015(4) 0.011(3) 0.007(4)
C13 0.031(4) 0.029(4) 0.028(4) 0.007(3) 0.009(3) -0.002(3)
C9 0.043(4) 0.033(4) 0.032(4) 0.009(3) -0.003(3) 0.008(3)
C7 0.062(5) 0.031(4) 0.036(4) 0.019(4) 0.015(4) 0.012(4)
C3 0.026(4) 0.024(4) 0.041(4) 0.010(3) 0.013(3) 0.001(3)
C2 0.039(4) 0.033(4) 0.046(4) 0.016(4) 0.007(3) 0.010(3)
C5 0.058(5) 0.040(5) 0.026(4) 0.011(4) 0.002(3) 0.012(4)
C4 0.047(5) 0.040(5) 0.041(5) 0.020(4) 0.007(4) 0.012(4)
C6 0.031(4) 0.033(4) 0.037(4) 0.013(3) 0.008(3) 0.007(3)
C11 0.062(5) 0.030(4) 0.034(4) 0.015(4) 0.017(4) 0.010(4)
C21 0.069(6) 0.076(7) 0.079(7) 0.048(6) 0.019(5) 0.007(5)
O5 0.053(4) 0.132(7) 0.146(7) 0.110(6) 0.015(4) 0.005(4)
C10 0.052(5) 0.013(4) 0.027(4) -0.002(3) 0.007(3) 0.001(3)

loop_
_atom_type_symbol
_atom_type_description
_atom_type_scat_dispersion_real
_atom_type_scat_dispersion_imag
_atom_type_scat_source
C C 0.0033 0.0016 'International Tables Vol C Tables 4.2.6.8 and 6.1.1.4'
N N 0.0061 0.0033 'International Tables Vol C Tables 4.2.6.8 and 6.1.1.4'
O O 0.0106 0.0060 'International Tables Vol C Tables 4.2.6.8 and 6.1.1.4'
Zn Zn 0.2839 1.4301 'International Tables Vol C Tables 4.2.6.8 and 6.1.1.4'
H H 0.0000 0.0000 'International Tables Vol C Tables 4.2.6.8 and 6.1.1.4'

loop_
_geom_angle_atom_site_label_1
_geom_angle_atom_site_label_2
_geom_angle_atom_site_label_3
_geom_angle
_geom_angle_site_symmetry_1
_geom_angle_site_symmetry_3
C10 O4 Zn1 94.0(4) . 1_565
C10 O3 Zn1 87.7(4) . 1_565
C19 N2 C18 116.3(6) . .
C19 N2 Zn1 124.3(5) . 1_566
C18 N2 Zn1 119.1(4) . 1_566
N2 C18 C17 123.1(6) . .
N2 C18 H18 118.5 . .
C17 C18 H18 118.5 . .
C18 C17 C16 119.5(6) . .
C18 C17 H17 120.2 . .
C16 C17 H17 120.2 . .
N2 C19 C20 125.3(7) . .
N2 C19 H19 117.4 . .
C20 C19 H19 117.4 . .
C19 C20 C16 118.0(6) . .
C19 C20 H20 121.0 . .
C16 C20 H20 121.0 . .
C20 C16 C17 117.8(6) . .
C20 C16 C13 122.6(6) . .
C17 C16 C13 119.7(6) . .
O2 Zn1 O1 114.1(2) 2_655 .
O2 Zn1 O4 152.97(19) 2_655 1_545
O1 Zn1 O4 93.0(2) . 1_545
O2 Zn1 N1 87.54(19) 2_655 .
O1 Zn1 N1 90.0(2) . .
O4 Zn1 N1 92.39(19) 1_545 .
O2 Zn1 N2 92.78(19) 2_655 1_544
O1 Zn1 N2 93.1(2) . 1_544
O4 Zn1 N2 85.70(18) 1_545 1_544
N1 Zn1 N2 176.4(2) . 1_544
O2 Zn1 O3 94.17(18) 2_655 1_545
O1 Zn1 O3 151.8(2) . 1_545
O4 Zn1 O3 58.80(18) 1_545 1_545
N1 Zn1 O3 90.26(19) . 1_545
N2 Zn1 O3 86.16(18) 1_544 1_545
O2 Zn1 C10 123.6(2) 2_655 1_545
O1 Zn1 C10 122.4(2) . 1_545
O4 Zn1 C10 29.44(19) 1_545 1_545
N1 Zn1 C10 93.3(2) . 1_545
N2 Zn1 C10 83.50(19) 1_544 1_545
O3 Zn1 C10 29.47(18) 1_545 1_545
C1 O1 Zn1 157.7(4) . .
C1 O2 Zn1 121.8(4) . 2_655
C11 N1 C15 115.8(6) . .
C11 N1 Zn1 122.9(5) . .
C15 N1 Zn1 121.1(4) . .
C13 C14 C15 119.8(7) . .
C13 C14 H14 120.1 . .
C15 C14 H14 120.1 . .
N1 C15 C14 124.0(7) . .
N1 C15 H15 118.0 . .
C14 C15 H15 118.0 . .
C11 C12 C13 120.2(7) . .
C11 C12 H12 119.9 . .
C13 C12 H12 119.9 . .
O1 C1 O2 125.6(6) . .
O1 C1 C2 117.1(6) . .
O2 C1 C2 117.1(6) . .
C7 C8 C3 121.5(6) . .
C7 C8 H8 119.3 . .
C3 C8 H8 119.3 . .
C14 C13 C12 115.8(6) . .
C14 C13 C16 124.2(6) . .
C12 C13 C16 120.0(6) . .
C6 C9 C10 111.8(5) . .
C6 C9 H9A 109.3 . .
C10 C9 H9A 109.3 . .
C6 C9 H9B 109.3 . .
C10 C9 H9B 109.3 . .
H9A C9 H9B 107.9 . .
C8 C7 C6 121.6(7) . .
C8 C7 H7 119.2 . .
C6 C7 H7 119.2 . .
C8 C3 C4 117.7(6) . .
C8 C3 C2 121.1(6) . .
C4 C3 C2 121.1(6) . .
C3 C2 C1 108.3(6) . .
C3 C2 H2A 110.0 . .
C1 C2 H2A 110.0 . .
C3 C2 H2B 110.0 . .
C1 C2 H2B 110.0 . .
H2A C2 H2B 108.4 . .
C6 C5 C4 121.2(7) . .
C6 C5 H5 119.4 . .
C4 C5 H5 119.4 . .
C3 C4 C5 121.3(7) . .
C3 C4 H4 119.3 . .
C5 C4 H4 119.3 . .
C5 C6 C7 116.6(6) . .
C5 C6 C9 122.3(6) . .
C7 C6 C9 121.0(6) . .
N1 C11 C12 124.4(7) . .
N1 C11 H11 117.8 . .
C12 C11 H11 117.8 . .
O5 C21 H21A 109.5 . .
O5 C21 H21B 109.5 . .
H21A C21 H21B 109.5 . .
O5 C21 H21C 109.5 . .
H21A C21 H21C 109.5 . .
H21B C21 H21C 109.5 . .
C21 O5 H5A 109.5 . .
O3 C10 O4 119.1(7) . .
O3 C10 C9 120.5(6) . .
O4 C10 C9 120.4(7) . .
O3 C10 Zn1 62.8(4) . 1_565
O4 C10 Zn1 56.6(4) . 1_565
C9 C10 Zn1 174.2(5) . 1_565

loop_
_geom_bond_atom_site_label_1
_geom_bond_atom_site_label_2
_geom_bond_distance
_geom_bond_site_symmetry_2
O4 C10 1.275(8) .
O4 Zn1 2.165(5) 1_565
O3 C10 1.274(8) .
O3 Zn1 2.304(5) 1_565
N2 C19 1.325(8) .
N2 C18 1.337(8) .
N2 Zn1 2.178(5) 1_566
C18 C17 1.373(9) .
C18 H18 0.9300 .
C17 C16 1.392(8) .
C17 H17 0.9300 .
C19 C20 1.373(9) .
C19 H19 0.9300 .
C20 C16 1.380(9) .
C20 H20 0.9300 .
C16 C13 1.479(8) .
Zn1 O2 2.005(4) 2_655
Zn1 O1 2.031(5) .
Zn1 O4 2.165(5) 1_545
Zn1 N1 2.168(5) .
Zn1 N2 2.178(5) 1_544
Zn1 O3 2.304(5) 1_545
Zn1 C10 2.588(7) 1_545
O1 C1 1.245(8) .
O2 C1 1.264(8) .
O2 Zn1 2.005(4) 2_655
N1 C11 1.325(8) .
N1 C15 1.347(8) .
C14 C13 1.387(9) .
C14 C15 1.389(9) .
C14 H14 0.9300 .
C15 H15 0.9300 .
C12 C11 1.375(9) .
C12 C13 1.403(9) .
C12 H12 0.9300 .
C1 C2 1.542(9) .
C8 C7 1.367(9) .
C8 C3 1.373(9) .
C8 H8 0.9300 .
C9 C6 1.503(9) .
C9 C10 1.502(9) .
C9 H9A 0.9700 .
C9 H9B 0.9700 .
C7 C6 1.407(9) .
C7 H7 0.9300 .
C3 C4 1.377(9) .
C3 C2 1.501(9) .
C2 H2A 0.9700 .
C2 H2B 0.9700 .
C5 C6 1.376(9) .
C5 C4 1.392(9) .
C5 H5 0.9300 .
C4 H4 0.9300 .
C11 H11 0.9300 .
C21 O5 1.365(9) .
C21 H21A 0.9600 .
C21 H21B 0.9600 .
C21 H21C 0.9600 .
O5 H5A 0.8200 .
C10 Zn1 2.588(7) 1_565

loop_
_geom_hbond_atom_site_label_D
_geom_hbond_atom_site_label_H
_geom_hbond_atom_site_label_A
_geom_hbond_distance_DH
_geom_hbond_distance_HA
_geom_hbond_distance_DA
_geom_hbond_angle_DHA
_geom_hbond_site_symmetry_A
O5 H5A O4 0.82 1.96 2.732(7) 157.7 1_445

loop_
_geom_torsion_atom_site_label_1
_geom_torsion_atom_site_label_2
_geom_torsion_atom_site_label_3
_geom_torsion_atom_site_label_4
_geom_torsion
_geom_torsion_site_symmetry_1
_geom_torsion_site_symmetry_4
C19 N2 C18 C17 2.0(10) . .
Zn1 N2 C18 C17 176.4(5) 1_566 .
N2 C18 C17 C16 -1.1(11) . .
C18 N2 C19 C20 -1.2(10) . .
Zn1 N2 C19 C20 -175.2(5) 1_566 .
N2 C19 C20 C16 -0.5(11) . .
C19 C20 C16 C17 1.4(10) . .
C19 C20 C16 C13 -177.7(6) . .
C18 C17 C16 C20 -0.7(10) . .
C18 C17 C16 C13 178.4(6) . .
O2 Zn1 O1 C1 -90.5(14) 2_655 .
O4 Zn1 O1 C1 89.8(14) 1_545 .
N1 Zn1 O1 C1 -177.8(14) . .
N2 Zn1 O1 C1 4.0(14) 1_544 .
O3 Zn1 O1 C1 91.6(14) 1_545 .
C10 Zn1 O1 C1 88.2(14) 1_545 .
O2 Zn1 N1 C11 -106.2(5) 2_655 .
O1 Zn1 N1 C11 7.8(6) . .
O4 Zn1 N1 C11 100.8(5) 1_545 .
N2 Zn1 N1 C11 158(3) 1_544 .
O3 Zn1 N1 C11 159.6(5) 1_545 .
C10 Zn1 N1 C11 130.3(5) 1_545 .
O2 Zn1 N1 C15 69.2(5) 2_655 .
O1 Zn1 N1 C15 -176.7(5) . .
O4 Zn1 N1 C15 -83.7(5) 1_545 .
N2 Zn1 N1 C15 -26(4) 1_544 .
O3 Zn1 N1 C15 -24.9(5) 1_545 .
C10 Zn1 N1 C15 -54.2(5) 1_545 .
C11 N1 C15 C14 0.8(10) . .
Zn1 N1 C15 C14 -175.0(5) . .
C13 C14 C15 N1 -0.6(11) . .
Zn1 O1 C1 O2 75.1(17) . .
Zn1 O1 C1 C2 -109.7(13) . .
Zn1 O2 C1 O1 6.2(9) 2_655 .
Zn1 O2 C1 C2 -169.0(4) 2_655 .
C15 C14 C13 C12 -0.7(10) . .
C15 C14 C13 C16 178.8(6) . .
C11 C12 C13 C14 1.7(10) . .
C11 C12 C13 C16 -177.8(6) . .
C20 C16 C13 C14 -39.3(10) . .
C17 C16 C13 C14 141.6(7) . .
C20 C16 C13 C12 140.1(7) . .
C17 C16 C13 C12 -39.0(9) . .
C3 C8 C7 C6 -0.7(11) . .
C7 C8 C3 C4 0.5(10) . .
C7 C8 C3 C2 179.2(6) . .
C8 C3 C2 C1 -92.0(8) . .
C4 C3 C2 C1 86.7(8) . .
O1 C1 C2 C3 -89.0(7) . .
O2 C1 C2 C3 86.6(7) . .
C8 C3 C4 C5 -0.3(10) . .
C2 C3 C4 C5 -179.0(6) . .
C6 C5 C4 C3 0.3(11) . .
C4 C5 C6 C7 -0.4(11) . .
C4 C5 C6 C9 -176.8(7) . .
C8 C7 C6 C5 0.7(11) . .
C8 C7 C6 C9 177.1(7) . .
C10 C9 C6 C5 -137.4(7) . .
C10 C9 C6 C7 46.3(9) . .
C15 N1 C11 C12 0.3(10) . .
Zn1 N1 C11 C12 176.0(5) . .
C13 C12 C11 N1 -1.6(11) . .
Zn1 O3 C10 O4 6.2(6) 1_565 .
Zn1 O3 C10 C9 -174.5(5) 1_565 .
Zn1 O4 C10 O3 -6.6(6) 1_565 .
Zn1 O4 C10 C9 174.1(5) 1_565 .
C6 C9 C10 O3 63.1(8) . .
C6 C9 C10 O4 -117.6(7) . .
C6 C9 C10 Zn1 -61(5) . 1_565
